data_7108544
loop_
_publ_author_name
'Jun-Li Hou'
'Xiao-Bo Hu'
'Zhenxia Chen'
'Lei Chen'
'Ling Zhang'
'Zhan-Ting Li'

_publ_section_title
;
 Pillar[n]arenes (n = 8-10) with two cavities: synthesis, structures and
 complexing properties
;
_journal_name_full Chem.Commun.
_journal_page_first 10999
_journal_paper_doi 10.1039/c2cc36027f
_journal_volume 48
_journal_year 2012
_chemical_formula_sum 'C99 H126 O18'
_chemical_formula_weight 1604.00
_chemical_name_systematic
;
?
;
_space_group_IT_number 15
_symmetry_cell_setting monoclinic
_symmetry_space_group_name_Hall '-C 2yc'
_symmetry_space_group_name_H-M 'C 1 2/c 1'
_atom_sites_solution_hydrogens geom
_atom_sites_solution_primary direct
_atom_sites_solution_secondary difmap
_audit_creation_method SHELXL-97
_cell_angle_alpha 90.00
_cell_angle_beta 97.396(4)
_cell_angle_gamma 90.00
_cell_formula_units_Z 4
_cell_length_a 11.872(3)
_cell_length_b 43.653(11)
_cell_length_c 21.478(5)
_cell_measurement_reflns_used 9962
_cell_measurement_temperature 173(2)
_cell_measurement_theta_max 27.40
_cell_measurement_theta_min 2.22
_cell_volume 11038(5)
_computing_cell_refinement 'Bruker SAINT'
_computing_data_collection 'Bruker APEX2'
_computing_data_reduction 'Bruker SAINT'
_computing_molecular_graphics 'Bruker SHELXTL'
_computing_publication_material 'Bruker SHELXTL'
_computing_structure_refinement 'SHELXL-97 (Sheldrick, 1997)'
_computing_structure_solution 'SHELXS-97 (Sheldrick, 1990)'
_diffrn_ambient_temperature 173(2)
_diffrn_measured_fraction_theta_full 0.997
_diffrn_measured_fraction_theta_max 0.997
_diffrn_measurement_device_type 'Bruker APEX-II CCD'
_diffrn_measurement_method '\f and \w scans'
_diffrn_radiation_monochromator graphite
_diffrn_radiation_source 'fine-focus sealed tube'
_diffrn_radiation_type MoK\a
_diffrn_radiation_wavelength 0.71073
_diffrn_reflns_av_R_equivalents 0.0622
_diffrn_reflns_av_sigmaI/netI 0.0726
_diffrn_reflns_limit_h_max 14
_diffrn_reflns_limit_h_min -13
_diffrn_reflns_limit_k_max 51
_diffrn_reflns_limit_k_min -51
_diffrn_reflns_limit_l_max 25
_diffrn_reflns_limit_l_min -25
_diffrn_reflns_number 25441
_diffrn_reflns_theta_full 25.01
_diffrn_reflns_theta_max 25.01
_diffrn_reflns_theta_min 0.93
_diffrn_standards_number 0
_exptl_absorpt_coefficient_mu 0.065
_exptl_absorpt_correction_T_max 0.9871
_exptl_absorpt_correction_T_min 0.9775
_exptl_absorpt_correction_type multi-scan
_exptl_absorpt_process_details sadabs
_exptl_crystal_colour colourless
_exptl_crystal_density_diffrn 0.965
_exptl_crystal_density_method 'not measured'
_exptl_crystal_description block
_exptl_crystal_F_000 3456
_exptl_crystal_size_max 0.35
_exptl_crystal_size_mid 0.25
_exptl_crystal_size_min 0.20
_platon_squeeze_details
;
The disordered solvents within the void were not crystallographically
well defined.

The SQUEEZE routine of the program PLATON was used
in order to eliminate the contribution of disordered solvents molecules,
thereby a final model based only on the ordered part of the crystal structure
was obtained.

The SQUEEZE routine suggested that
a total potential solvent area volume of 2703.6 Ang^3^,
and a void electron population of 643 per cell.
Because the solvent we used in the synthesis is N,N'-dimethylformide,
the amount of the disordered solvent was 16 per cell suggested by electron count.
The overall formula should be (C99H126O18).4(NC3OH7), considering the contribution of solvent.

Refinement after the SQUEEZE routine gave significantly improved R values.
[R values before SQUEEZE]
R1 = 0.2576, wR2 = 0.6285, GooF = S = 2.866 for all data
;
_refine_diff_density_max 0.337
_refine_diff_density_min -0.322
_refine_diff_density_rms 0.080
_refine_ls_extinction_coef 0.00045(19)
_refine_ls_extinction_expression Fc^*^=kFc[1+0.001xFc^2^\l^3^/sin(2\q)]^-1/4^
_refine_ls_extinction_method SHELXL
_refine_ls_goodness_of_fit_ref 1.023
_refine_ls_hydrogen_treatment constr
_refine_ls_matrix_type full
_refine_ls_number_parameters 538
_refine_ls_number_reflns 9716
_refine_ls_number_restraints 0
_refine_ls_restrained_S_all 1.023
_refine_ls_R_factor_all 0.1374
_refine_ls_R_factor_gt 0.1098
_refine_ls_shift/su_max 0.003
_refine_ls_shift/su_mean 0.000
_refine_ls_structure_factor_coef Fsqd
_refine_ls_weighting_details 'calc w=1/[\s^2^(Fo^2^)+(0.2000P)^2^+35.0000P] where P=(Fo^2^+2Fc^2^)/3'
_refine_ls_weighting_scheme calc
_refine_ls_wR_factor_gt 0.3368
_refine_ls_wR_factor_ref 0.3564
_reflns_number_gt 6522
_reflns_number_total 9716
_reflns_threshold_expression >2sigma(I)
_cod_data_source_file c2cc36027f.txt
_cod_data_source_block m11231cs
_cod_original_cell_volume 11038(4)
_cod_original_sg_symbol_H-M C2/c
_cod_database_code 7108544

loop_
_symmetry_equiv_pos_as_xyz
'x, y, z'
'-x, y, -z+1/2'
'x+1/2, y+1/2, z'
'-x+1/2, y+1/2, -z+1/2'
'-x, -y, -z'
'x, -y, z-1/2'
'-x+1/2, -y+1/2, -z'
'x+1/2, -y+1/2, z-1/2'

loop_
_atom_site_label
_atom_site_type_symbol
_atom_site_fract_x
_atom_site_fract_y
_atom_site_fract_z
_atom_site_U_iso_or_equiv
_atom_site_adp_type
_atom_site_occupancy
_atom_site_symmetry_multiplicity
_atom_site_calc_flag
_atom_site_refinement_flags
O1 O 0.8153(2) 0.15948(6) 0.40077(15) 0.0438(8) Uani 1 1 d .
O2 O 1.2049(2) 0.11667(6) 0.31507(14) 0.0394(7) Uani 1 1 d .
O3 O 0.7794(2) 0.27230(7) 0.38720(16) 0.0473(8) Uani 1 1 d .
O4 O 1.1984(3) 0.21553(7) 0.42779(18) 0.0549(9) Uani 1 1 d .
O5 O 0.7566(3) 0.38256(7) 0.44931(17) 0.0555(9) Uani 1 1 d .
O6 O 1.1526(3) 0.33106(7) 0.38958(19) 0.0594(10) Uani 1 1 d .
O7 O 0.7567(3) 0.49365(9) 0.38107(19) 0.0671(10) Uani 1 1 d .
O8 O 1.1544(3) 0.44043(7) 0.49102(15) 0.0470(8) Uani 1 1 d .
O9 O 1.1737(4) 0.52846(10) 0.34763(17) 0.0743(12) Uani 1 1 d .
C1 C 1.0000 0.09700(12) 0.2500 0.0366(13) Uani 1 2 d S
H1A H 0.9320 0.0837 0.2478 0.044 Uiso 0.50 1 calc PR
H1B H 1.0680 0.0837 0.2522 0.044 Uiso 0.50 1 calc PR
C2 C 1.0073(3) 0.11694(8) 0.30784(19) 0.0339(9) Uani 1 1 d .
C3 C 1.1095(3) 0.12733(8) 0.33894(19) 0.0334(9) Uani 1 1 d .
C4 C 1.1124(3) 0.14745(8) 0.38776(19) 0.0330(9) Uani 1 1 d .
H4 H 1.1841 0.1541 0.4080 0.040 Uiso 1 1 calc R
C5 C 1.0145(3) 0.15847(8) 0.40885(18) 0.0319(8) Uani 1 1 d .
C6 C 0.9112(3) 0.14782(8) 0.3789(2) 0.0342(9) Uani 1 1 d .
C7 C 0.9079(3) 0.12729(8) 0.33016(19) 0.0335(9) Uani 1 1 d .
H7 H 0.8364 0.1199 0.3111 0.040 Uiso 1 1 calc R
C8 C 0.7091(4) 0.14629(11) 0.3812(3) 0.0564(13) Uani 1 1 d .
H8A H 0.7084 0.1247 0.3954 0.068 Uiso 1 1 calc R
H8B H 0.6936 0.1466 0.3348 0.068 Uiso 1 1 calc R
C9 C 0.6209(4) 0.16408(11) 0.4084(3) 0.0521(12) Uani 1 1 d .
H9A H 0.6393 0.1647 0.4542 0.078 Uiso 1 1 calc R
H9B H 0.5467 0.1543 0.3973 0.078 Uiso 1 1 calc R
H9C H 0.6183 0.1850 0.3917 0.078 Uiso 1 1 calc R
C10 C 1.3118(4) 0.12082(13) 0.3512(2) 0.0559(13) Uani 1 1 d .
H10A H 1.3152 0.1093 0.3911 0.067 Uiso 1 1 calc R
H10B H 1.3245 0.1428 0.3612 0.067 Uiso 1 1 calc R
C11 C 1.4013(4) 0.10929(11) 0.3134(2) 0.0499(11) Uani 1 1 d .
H11A H 1.3802 0.0888 0.2970 0.075 Uiso 1 1 calc R
H11B H 1.4745 0.1082 0.3402 0.075 Uiso 1 1 calc R
H11C H 1.4074 0.1233 0.2784 0.075 Uiso 1 1 calc R
C12 C 1.0182(4) 0.18222(9) 0.4596(2) 0.0380(9) Uani 1 1 d .
H12A H 1.0917 0.1808 0.4871 0.046 Uiso 1 1 calc R
H12B H 0.9569 0.1781 0.4857 0.046 Uiso 1 1 calc R
C13 C 1.0038(3) 0.21482(9) 0.43229(18) 0.0319(9) Uani 1 1 d .
C14 C 1.0955(3) 0.23058(9) 0.41513(19) 0.0344(9) Uani 1 1 d .
C15 C 1.0794(4) 0.25868(9) 0.3855(2) 0.0399(10) Uani 1 1 d .
H15 H 1.1426 0.2688 0.3719 0.048 Uiso 1 1 calc R
C16 C 0.9734(3) 0.27234(9) 0.37534(19) 0.0350(9) Uani 1 1 d .
C17 C 0.8815(3) 0.25755(8) 0.39629(19) 0.0327(9) Uani 1 1 d .
C18 C 0.8978(3) 0.22859(9) 0.42365(19) 0.0343(9) Uani 1 1 d .
H18 H 0.8347 0.2181 0.4366 0.041 Uiso 1 1 calc R
C19 C 0.6811(4) 0.25672(10) 0.4002(3) 0.0492(11) Uani 1 1 d .
H19A H 0.6888 0.2508 0.4450 0.059 Uiso 1 1 calc R
H19B H 0.6697 0.2379 0.3743 0.059 Uiso 1 1 calc R
C20 C 0.5838(4) 0.27762(13) 0.3854(3) 0.0678(16) Uani 1 1 d .
H20A H 0.5991 0.2969 0.4083 0.102 Uiso 1 1 calc R
H20B H 0.5153 0.2681 0.3978 0.102 Uiso 1 1 calc R
H20C H 0.5723 0.2818 0.3402 0.102 Uiso 1 1 calc R
C21 C 1.3001(4) 0.23276(11) 0.4289(2) 0.0468(11) Uani 1 1 d .
H21A H 1.2977 0.2509 0.4564 0.056 Uiso 1 1 calc R
H21B H 1.3090 0.2399 0.3861 0.056 Uiso 1 1 calc R
C22 C 1.3951(4) 0.21281(12) 0.4528(3) 0.0549(12) Uani 1 1 d .
H22A H 1.3763 0.2017 0.4898 0.082 Uiso 1 1 calc R
H22B H 1.4632 0.2253 0.4646 0.082 Uiso 1 1 calc R
H22C H 1.4094 0.1981 0.4202 0.082 Uiso 1 1 calc R
C23 C 0.9553(4) 0.30255(9) 0.3396(2) 0.0398(10) Uani 1 1 d .
H23A H 1.0158 0.3049 0.3122 0.048 Uiso 1 1 calc R
H23B H 0.8817 0.3017 0.3121 0.048 Uiso 1 1 calc R
C24 C 0.9558(4) 0.33040(9) 0.38160(19) 0.0388(10) Uani 1 1 d .
C25 C 1.0558(4) 0.34413(9) 0.4056(2) 0.0419(10) Uani 1 1 d .
C26 C 1.0557(4) 0.36917(9) 0.4452(2) 0.0432(10) Uani 1 1 d .
H26 H 1.1260 0.3779 0.4627 0.052 Uiso 1 1 calc R
C27 C 0.9561(4) 0.38172(8) 0.45988(19) 0.0357(9) Uani 1 1 d .
C28 C 0.8540(4) 0.36869(9) 0.4334(2) 0.0407(10) Uani 1 1 d .
C29 C 0.8549(4) 0.34280(9) 0.3957(2) 0.0422(10) Uani 1 1 d .
H29 H 0.7850 0.3335 0.3793 0.051 Uiso 1 1 calc R
C30 C 0.6515(4) 0.36922(12) 0.4287(3) 0.0602(14) Uani 1 1 d .
H30A H 0.6493 0.3480 0.4445 0.072 Uiso 1 1 calc R
H30B H 0.6387 0.3687 0.3823 0.072 Uiso 1 1 calc R
C31 C 0.5622(5) 0.38797(13) 0.4531(3) 0.0667(15) Uani 1 1 d .
H31A H 0.5752 0.3882 0.4990 0.100 Uiso 1 1 calc R
H31B H 0.4874 0.3791 0.4390 0.100 Uiso 1 1 calc R
H31C H 0.5651 0.4090 0.4372 0.100 Uiso 1 1 calc R
C32 C 1.2545(5) 0.34836(15) 0.3971(4) 0.083(2) Uani 1 1 d .
H32A H 1.2826 0.3512 0.4421 0.100 Uiso 1 1 calc R
H32B H 1.2422 0.3687 0.3772 0.100 Uiso 1 1 calc R
C33 C 1.3387(7) 0.3298(2) 0.3649(6) 0.137(4) Uani 1 1 d .
H33A H 1.3546 0.3104 0.3874 0.206 Uiso 1 1 calc R
H33B H 1.4093 0.3414 0.3652 0.206 Uiso 1 1 calc R
H33C H 1.3063 0.3255 0.3215 0.206 Uiso 1 1 calc R
C34 C 0.9565(4) 0.40907(8) 0.50313(19) 0.0384(10) Uani 1 1 d .
H34A H 0.8886 0.4081 0.5254 0.046 Uiso 1 1 calc R
H34B H 1.0245 0.4080 0.5350 0.046 Uiso 1 1 calc R
C35 C 0.9566(3) 0.43941(8) 0.46912(17) 0.0310(8) Uani 1 1 d .
C36 C 1.0559(3) 0.45488(8) 0.46377(17) 0.0293(8) Uani 1 1 d .
C37 C 1.0559(3) 0.48313(8) 0.43524(17) 0.0322(9) Uani 1 1 d .
H37 H 1.1254 0.4936 0.4333 0.039 Uiso 1 1 calc R
C38 C 0.9532(4) 0.49625(8) 0.40917(17) 0.0320(9) Uani 1 1 d .
C39 C 0.8536(4) 0.48021(9) 0.4106(2) 0.0386(9) Uani 1 1 d .
C40 C 0.8557(4) 0.45227(9) 0.44152(19) 0.0371(9) Uani 1 1 d .
H40 H 0.7863 0.4417 0.4438 0.045 Uiso 1 1 calc R
C41 C 0.6546(6) 0.47824(18) 0.3797(5) 0.100(3) Uani 1 1 d .
H41A H 0.6332 0.4763 0.4225 0.120 Uiso 1 1 calc R
H41B H 0.6601 0.4575 0.3617 0.120 Uiso 1 1 calc R
C42 C 0.5654(8) 0.4980(3) 0.3375(7) 0.159(5) Uani 1 1 d .
H42A H 0.5383 0.5145 0.3626 0.239 Uiso 1 1 calc R
H42B H 0.5012 0.4851 0.3206 0.239 Uiso 1 1 calc R
H42C H 0.6008 0.5068 0.3028 0.239 Uiso 1 1 calc R
C43 C 1.2587(5) 0.45575(13) 0.4900(3) 0.0694(16) Uani 1 1 d .
H43A H 1.2582 0.4757 0.5118 0.083 Uiso 1 1 calc R
H43B H 1.2730 0.4594 0.4462 0.083 Uiso 1 1 calc R
C44 C 1.3473(6) 0.4353(2) 0.5228(6) 0.132(4) Uani 1 1 d .
H44A H 1.3468 0.4369 0.5683 0.198 Uiso 1 1 calc R
H44B H 1.4220 0.4413 0.5122 0.198 Uiso 1 1 calc R
H44C H 1.3315 0.4141 0.5096 0.198 Uiso 1 1 calc R
C45 C 0.9544(4) 0.52797(9) 0.37974(18) 0.0401(10) Uani 1 1 d .
H45A H 0.8799 0.5379 0.3814 0.048 Uiso 1 1 calc R
H45B H 1.0129 0.5406 0.4048 0.048 Uiso 1 1 calc R
C46 C 0.9785(4) 0.52734(8) 0.31309(18) 0.0382(10) Uani 1 1 d .
C47 C 0.8912(4) 0.52724(10) 0.2646(2) 0.0455(11) Uani 1 1 d .
H47 H 0.8151 0.5269 0.2738 0.055 Uiso 1 1 calc R
C48 C 1.0884(4) 0.52767(10) 0.29812(19) 0.0441(11) Uani 1 1 d .
C49 C 1.2683(5) 0.54552(16) 0.3433(3) 0.0777(18) Uani 1 1 d .
H49A H 1.2454 0.5659 0.3255 0.093 Uiso 1 1 calc R
H49B H 1.3148 0.5353 0.3142 0.093 Uiso 1 1 calc R
C50 C 1.3372(6) 0.54962(18) 0.4050(3) 0.087(2) Uani 1 1 d .
H50A H 1.3016 0.5651 0.4292 0.131 Uiso 1 1 calc R
H50B H 1.4137 0.5564 0.3989 0.131 Uiso 1 1 calc R
H50C H 1.3419 0.5301 0.4278 0.131 Uiso 1 1 calc R

loop_
_atom_site_aniso_label
_atom_site_aniso_U_11
_atom_site_aniso_U_22
_atom_site_aniso_U_33
_atom_site_aniso_U_23
_atom_site_aniso_U_13
_atom_site_aniso_U_12
O1 0.0364(17) 0.0358(15) 0.0624(19) -0.0044(13) 0.0182(14) -0.0001(13)
O2 0.0307(16) 0.0328(14) 0.0561(18) -0.0070(12) 0.0109(13) 0.0033(12)
O3 0.0321(16) 0.0400(16) 0.071(2) -0.0047(14) 0.0098(14) -0.0020(13)
O4 0.0356(18) 0.0364(16) 0.094(3) -0.0098(16) 0.0119(17) 0.0030(14)
O5 0.049(2) 0.0433(18) 0.076(2) -0.0146(16) 0.0147(17) -0.0103(15)
O6 0.046(2) 0.0386(17) 0.095(3) -0.0163(17) 0.0163(18) -0.0019(15)
O7 0.058(2) 0.059(2) 0.080(3) -0.0081(19) -0.0101(19) 0.0125(18)
O8 0.0401(18) 0.0361(15) 0.063(2) -0.0029(14) 0.0006(14) 0.0030(13)
O9 0.077(3) 0.095(3) 0.047(2) 0.0128(19) -0.0061(18) -0.042(2)
C1 0.035(3) 0.022(2) 0.055(3) 0.000 0.013(3) 0.000
C2 0.037(2) 0.0167(16) 0.050(2) 0.0043(15) 0.0146(18) 0.0009(16)
C3 0.037(2) 0.0205(17) 0.045(2) 0.0028(15) 0.0135(18) 0.0019(16)
C4 0.029(2) 0.0276(18) 0.042(2) 0.0013(16) 0.0060(16) 0.0014(16)
C5 0.031(2) 0.0300(19) 0.036(2) 0.0036(15) 0.0084(16) 0.0048(16)
C6 0.031(2) 0.0245(18) 0.049(2) 0.0048(16) 0.0126(18) 0.0034(16)
C7 0.034(2) 0.0191(16) 0.051(2) 0.0027(15) 0.0156(18) -0.0038(15)
C8 0.044(3) 0.042(2) 0.089(4) -0.003(2) 0.028(3) 0.001(2)
C9 0.041(3) 0.048(3) 0.072(3) -0.001(2) 0.022(2) 0.000(2)
C10 0.041(3) 0.069(3) 0.058(3) -0.005(2) 0.006(2) 0.015(2)
C11 0.037(2) 0.046(2) 0.067(3) -0.005(2) 0.009(2) 0.009(2)
C12 0.033(2) 0.038(2) 0.044(2) 0.0002(17) 0.0095(18) 0.0035(18)
C13 0.030(2) 0.0306(19) 0.035(2) -0.0092(15) 0.0049(16) -0.0001(16)
C14 0.028(2) 0.0305(19) 0.046(2) -0.0090(17) 0.0073(17) 0.0029(16)
C15 0.034(2) 0.036(2) 0.053(2) -0.0121(18) 0.0191(19) -0.0033(18)
C16 0.035(2) 0.0307(19) 0.040(2) -0.0096(16) 0.0057(17) -0.0014(17)
C17 0.029(2) 0.0267(18) 0.043(2) -0.0038(16) 0.0043(16) -0.0011(15)
C18 0.029(2) 0.034(2) 0.042(2) -0.0061(16) 0.0093(16) -0.0006(16)
C19 0.040(3) 0.041(2) 0.068(3) -0.004(2) 0.012(2) 0.001(2)
C20 0.045(3) 0.056(3) 0.104(5) -0.008(3) 0.014(3) -0.002(2)
C21 0.042(3) 0.046(2) 0.054(3) -0.006(2) 0.015(2) -0.001(2)
C22 0.041(3) 0.056(3) 0.068(3) -0.009(2) 0.012(2) 0.006(2)
C23 0.041(2) 0.037(2) 0.042(2) -0.0015(17) 0.0054(18) -0.0027(18)
C24 0.046(3) 0.0299(19) 0.041(2) 0.0024(17) 0.0079(18) 0.0006(18)
C25 0.042(3) 0.028(2) 0.056(3) 0.0003(18) 0.008(2) 0.0002(18)
C26 0.045(3) 0.027(2) 0.058(3) -0.0019(18) 0.005(2) -0.0036(18)
C27 0.043(2) 0.0231(18) 0.041(2) 0.0010(16) 0.0070(18) -0.0072(17)
C28 0.048(3) 0.028(2) 0.049(2) -0.0006(17) 0.014(2) -0.0037(18)
C29 0.044(3) 0.035(2) 0.049(2) -0.0008(18) 0.006(2) -0.0041(19)
C30 0.054(3) 0.050(3) 0.080(4) -0.012(3) 0.020(3) -0.011(2)
C31 0.058(3) 0.057(3) 0.089(4) -0.018(3) 0.027(3) -0.015(3)
C32 0.051(3) 0.071(4) 0.129(6) -0.035(4) 0.013(4) -0.006(3)
C33 0.061(5) 0.128(7) 0.229(12) -0.077(8) 0.045(6) 0.001(5)
C34 0.050(3) 0.0254(18) 0.040(2) 0.0025(16) 0.0078(19) -0.0028(18)
C35 0.039(2) 0.0230(17) 0.0313(19) -0.0023(14) 0.0051(16) 0.0001(16)
C36 0.033(2) 0.0215(16) 0.0339(19) -0.0030(14) 0.0042(15) 0.0012(15)
C37 0.038(2) 0.0297(19) 0.0299(19) -0.0014(15) 0.0085(16) -0.0052(17)
C38 0.045(2) 0.0260(18) 0.0253(18) -0.0051(14) 0.0067(16) -0.0013(17)
C39 0.038(2) 0.033(2) 0.043(2) -0.0032(17) -0.0014(18) 0.0049(18)
C40 0.039(2) 0.032(2) 0.040(2) -0.0064(16) 0.0036(18) -0.0037(17)
C41 0.055(4) 0.094(5) 0.143(7) -0.023(5) -0.017(4) 0.014(4)
C42 0.095(7) 0.125(8) 0.237(14) -0.014(8) -0.057(8) 0.022(6)
C43 0.051(3) 0.057(3) 0.099(4) -0.016(3) 0.005(3) 0.003(3)
C44 0.062(5) 0.099(6) 0.222(11) -0.032(7) -0.036(6) 0.018(4)
C45 0.061(3) 0.0281(19) 0.031(2) -0.0008(15) 0.0041(19) 0.0042(19)
C46 0.059(3) 0.0228(18) 0.033(2) 0.0003(15) 0.0040(19) -0.0002(18)
C47 0.058(3) 0.037(2) 0.041(2) -0.0026(18) 0.009(2) 0.014(2)
C48 0.061(3) 0.036(2) 0.033(2) 0.0053(17) -0.002(2) -0.014(2)
C49 0.070(4) 0.081(4) 0.077(4) 0.024(3) -0.008(3) -0.021(3)
C50 0.069(4) 0.105(5) 0.087(5) -0.011(4) 0.004(3) -0.020(4)

loop_
_atom_type_symbol
_atom_type_description
_atom_type_scat_dispersion_real
_atom_type_scat_dispersion_imag
_atom_type_scat_source
C C 0.0033 0.0016 'International Tables Vol C Tables 4.2.6.8 and 6.1.1.4'
H H 0.0000 0.0000 'International Tables Vol C Tables 4.2.6.8 and 6.1.1.4'
O O 0.0106 0.0060 'International Tables Vol C Tables 4.2.6.8 and 6.1.1.4'

loop_
_geom_angle_atom_site_label_1
_geom_angle_atom_site_label_2
_geom_angle_atom_site_label_3
_geom_angle
_geom_angle_site_symmetry_1
_geom_angle_site_symmetry_3
C6 O1 C8 119.7(3) . .
C3 O2 C10 118.4(3) . .
C17 O3 C19 119.1(3) . .
C14 O4 C21 118.6(3) . .
C28 O5 C30 118.6(3) . .
C25 O6 C32 118.8(4) . .
C39 O7 C41 118.8(5) . .
C36 O8 C43 118.1(4) . .
C49 O9 C48 119.6(4) . .
C2 C1 C2 109.6(4) . 2_755
C2 C1 H1A 109.8 . .
C2 C1 H1A 109.7 2_755 .
C2 C1 H1B 109.7 . .
C2 C1 H1B 109.7 2_755 .
H1A C1 H1B 108.2 . .
C3 C2 C7 116.9(4) . .
C3 C2 C1 122.7(3) . .
C7 C2 C1 120.3(3) . .
C4 C3 O2 124.0(4) . .
C4 C3 C2 121.1(4) . .
O2 C3 C2 114.9(3) . .
C3 C4 C5 122.3(4) . .
C3 C4 H4 118.8 . .
C5 C4 H4 118.8 . .
C4 C5 C6 117.4(4) . .
C4 C5 C12 122.0(4) . .
C6 C5 C12 120.6(3) . .
C7 C6 O1 123.6(4) . .
C7 C6 C5 120.5(3) . .
O1 C6 C5 115.8(3) . .
C6 C7 C2 121.8(4) . .
C6 C7 H7 119.1 . .
C2 C7 H7 119.1 . .
O1 C8 C9 108.7(4) . .
O1 C8 H8A 110.0 . .
C9 C8 H8A 110.0 . .
O1 C8 H8B 110.0 . .
C9 C8 H8B 110.0 . .
H8A C8 H8B 108.3 . .
C8 C9 H9A 109.5 . .
C8 C9 H9B 109.5 . .
H9A C9 H9B 109.5 . .
C8 C9 H9C 109.5 . .
H9A C9 H9C 109.5 . .
H9B C9 H9C 109.5 . .
O2 C10 C11 107.9(4) . .
O2 C10 H10A 110.1 . .
C11 C10 H10A 110.1 . .
O2 C10 H10B 110.1 . .
C11 C10 H10B 110.1 . .
H10A C10 H10B 108.4 . .
C10 C11 H11A 109.5 . .
C10 C11 H11B 109.5 . .
H11A C11 H11B 109.5 . .
C10 C11 H11C 109.5 . .
H11A C11 H11C 109.5 . .
H11B C11 H11C 109.5 . .
C5 C12 C13 111.7(3) . .
C5 C12 H12A 109.3 . .
C13 C12 H12A 109.3 . .
C5 C12 H12B 109.3 . .
C13 C12 H12B 109.3 . .
H12A C12 H12B 107.9 . .
C14 C13 C18 118.9(4) . .
C14 C13 C12 120.7(3) . .
C18 C13 C12 120.4(3) . .
C13 C14 O4 114.7(4) . .
C13 C14 C15 119.9(4) . .
O4 C14 C15 125.3(4) . .
C14 C15 C16 121.5(4) . .
C14 C15 H15 119.2 . .
C16 C15 H15 119.2 . .
C15 C16 C17 118.9(4) . .
C15 C16 C23 121.2(4) . .
C17 C16 C23 119.9(4) . .
O3 C17 C16 117.0(3) . .
O3 C17 C18 124.0(3) . .
C16 C17 C18 119.0(4) . .
C13 C18 C17 121.5(4) . .
C13 C18 H18 119.2 . .
C17 C18 H18 119.2 . .
O3 C19 C20 107.7(4) . .
O3 C19 H19A 110.2 . .
C20 C19 H19A 110.2 . .
O3 C19 H19B 110.2 . .
C20 C19 H19B 110.2 . .
H19A C19 H19B 108.5 . .
C19 C20 H20A 109.5 . .
C19 C20 H20B 109.5 . .
H20A C20 H20B 109.5 . .
C19 C20 H20C 109.5 . .
H20A C20 H20C 109.5 . .
H20B C20 H20C 109.5 . .
O4 C21 C22 107.8(4) . .
O4 C21 H21A 110.1 . .
C22 C21 H21A 110.1 . .
O4 C21 H21B 110.1 . .
C22 C21 H21B 110.1 . .
H21A C21 H21B 108.5 . .
C21 C22 H22A 109.5 . .
C21 C22 H22B 109.5 . .
H22A C22 H22B 109.5 . .
C21 C22 H22C 109.5 . .
H22A C22 H22C 109.5 . .
H22B C22 H22C 109.5 . .
C24 C23 C16 113.8(3) . .
C24 C23 H23A 108.8 . .
C16 C23 H23A 108.8 . .
C24 C23 H23B 108.8 . .
C16 C23 H23B 108.8 . .
H23A C23 H23B 107.7 . .
C25 C24 C29 118.7(4) . .
C25 C24 C23 120.8(4) . .
C29 C24 C23 120.5(4) . .
O6 C25 C24 116.0(4) . .
O6 C25 C26 123.5(4) . .
C24 C25 C26 120.4(4) . .
C27 C26 C25 121.6(4) . .
C27 C26 H26 119.2 . .
C25 C26 H26 119.2 . .
C26 C27 C28 118.2(4) . .
C26 C27 C34 121.4(4) . .
C28 C27 C34 120.4(4) . .
O5 C28 C29 124.6(4) . .
O5 C28 C27 115.5(4) . .
C29 C28 C27 119.8(4) . .
C24 C29 C28 121.1(4) . .
C24 C29 H29 119.4 . .
C28 C29 H29 119.4 . .
O5 C30 C31 107.9(4) . .
O5 C30 H30A 110.1 . .
C31 C30 H30A 110.1 . .
O5 C30 H30B 110.1 . .
C31 C30 H30B 110.1 . .
H30A C30 H30B 108.4 . .
C30 C31 H31A 109.5 . .
C30 C31 H31B 109.5 . .
H31A C31 H31B 109.5 . .
C30 C31 H31C 109.5 . .
H31A C31 H31C 109.5 . .
H31B C31 H31C 109.5 . .
O6 C32 C33 105.4(5) . .
O6 C32 H32A 110.7 . .
C33 C32 H32A 110.7 . .
O6 C32 H32B 110.7 . .
C33 C32 H32B 110.7 . .
H32A C32 H32B 108.8 . .
C32 C33 H33A 109.5 . .
C32 C33 H33B 109.5 . .
H33A C33 H33B 109.5 . .
C32 C33 H33C 109.5 . .
H33A C33 H33C 109.5 . .
H33B C33 H33C 109.5 . .
C35 C34 C27 113.2(3) . .
C35 C34 H34A 108.9 . .
C27 C34 H34A 108.9 . .
C35 C34 H34B 108.9 . .
C27 C34 H34B 108.9 . .
H34A C34 H34B 107.7 . .
C36 C35 C40 117.9(3) . .
C36 C35 C34 121.6(4) . .
C40 C35 C34 120.4(4) . .
C35 C36 C37 121.7(4) . .
C35 C36 O8 115.2(3) . .
C37 C36 O8 123.1(3) . .
C36 C37 C38 119.7(4) . .
C36 C37 H37 120.1 . .
C38 C37 H37 120.1 . .
C39 C38 C37 119.3(3) . .
C39 C38 C45 121.7(4) . .
C37 C38 C45 119.0(4) . .
O7 C39 C38 116.3(4) . .
O7 C39 C40 124.0(4) . .
C38 C39 C40 119.7(4) . .
C35 C40 C39 121.5(4) . .
C35 C40 H40 119.3 . .
C39 C40 H40 119.3 . .
O7 C41 C42 105.7(7) . .
O7 C41 H41A 110.6 . .
C42 C41 H41A 110.6 . .
O7 C41 H41B 110.6 . .
C42 C41 H41B 110.6 . .
H41A C41 H41B 108.7 . .
C41 C42 H42A 109.5 . .
C41 C42 H42B 109.5 . .
H42A C42 H42B 109.5 . .
C41 C42 H42C 109.5 . .
H42A C42 H42C 109.5 . .
H42B C42 H42C 109.5 . .
O8 C43 C44 106.0(6) . .
O8 C43 H43A 110.5 . .
C44 C43 H43A 110.5 . .
O8 C43 H43B 110.5 . .
C44 C43 H43B 110.5 . .
H43A C43 H43B 108.7 . .
C43 C44 H44A 109.5 . .
C43 C44 H44B 109.5 . .
H44A C44 H44B 109.5 . .
C43 C44 H44C 109.5 . .
H44A C44 H44C 109.5 . .
H44B C44 H44C 109.5 . .
C46 C45 C38 113.2(3) . .
C46 C45 H45A 108.9 . .
C38 C45 H45A 108.9 . .
C46 C45 H45B 108.9 . .
C38 C45 H45B 108.9 . .
H45A C45 H45B 107.8 . .
C47 C46 C48 117.8(4) . .
C47 C46 C45 120.6(4) . .
C48 C46 C45 121.6(4) . .
C46 C47 C48 121.6(5) . 2_755
C46 C47 H47 119.2 . .
C48 C47 H47 119.2 2_755 .
O9 C48 C46 116.4(4) . .
O9 C48 C47 123.0(5) . 2_755
C46 C48 C47 120.6(4) . 2_755
O9 C49 C50 111.8(5) . .
O9 C49 H49A 109.3 . .
C50 C49 H49A 109.3 . .
O9 C49 H49B 109.3 . .
C50 C49 H49B 109.3 . .
H49A C49 H49B 107.9 . .
C49 C50 H50A 109.5 . .
C49 C50 H50B 109.5 . .
H50A C50 H50B 109.5 . .
C49 C50 H50C 109.5 . .
H50A C50 H50C 109.5 . .
H50B C50 H50C 109.5 . .

loop_
_geom_bond_atom_site_label_1
_geom_bond_atom_site_label_2
_geom_bond_distance
_geom_bond_site_symmetry_2
O1 C6 1.384(5) .
O1 C8 1.400(6) .
O2 C3 1.383(5) .
O2 C10 1.411(6) .
O3 C17 1.364(5) .
O3 C19 1.409(5) .
O4 C14 1.383(5) .
O4 C21 1.420(5) .
O5 C28 1.386(5) .
O5 C30 1.397(6) .
O6 C25 1.365(5) .
O6 C32 1.418(6) .
O7 C39 1.372(5) .
O7 C41 1.383(8) .
O8 C36 1.390(5) .
O8 C43 1.411(6) .
O9 C49 1.361(7) .
O9 C48 1.371(6) .
C1 C2 1.510(5) .
C1 C2 1.510(5) 2_755
C1 H1A 0.9900 .
C1 H1B 0.9900 .
C2 C3 1.384(6) .
C2 C7 1.404(5) .
C3 C4 1.365(6) .
C4 C5 1.387(5) .
C4 H4 0.9500 .
C5 C6 1.390(6) .
C5 C12 1.501(6) .
C6 C7 1.374(6) .
C7 H7 0.9500 .
C8 C9 1.483(6) .
C8 H8A 0.9900 .
C8 H8B 0.9900 .
C9 H9A 0.9800 .
C9 H9B 0.9800 .
C9 H9C 0.9800 .
C10 C11 1.503(6) .
C10 H10A 0.9900 .
C10 H10B 0.9900 .
C11 H11A 0.9800 .
C11 H11B 0.9800 .
C11 H11C 0.9800 .
C12 C13 1.540(6) .
C12 H12A 0.9900 .
C12 H12B 0.9900 .
C13 C14 1.377(5) .
C13 C18 1.386(5) .
C14 C15 1.383(6) .
C15 C16 1.385(6) .
C15 H15 0.9500 .
C16 C17 1.391(5) .
C16 C23 1.527(6) .
C17 C18 1.397(6) .
C18 H18 0.9500 .
C19 C20 1.474(7) .
C19 H19A 0.9900 .
C19 H19B 0.9900 .
C20 H20A 0.9800 .
C20 H20B 0.9800 .
C20 H20C 0.9800 .
C21 C22 1.465(7) .
C21 H21A 0.9900 .
C21 H21B 0.9900 .
C22 H22A 0.9800 .
C22 H22B 0.9800 .
C22 H22C 0.9800 .
C23 C24 1.514(6) .
C23 H23A 0.9900 .
C23 H23B 0.9900 .
C24 C25 1.370(6) .
C24 C29 1.383(6) .
C25 C26 1.386(6) .
C26 C27 1.375(6) .
C26 H26 0.9500 .
C27 C28 1.393(6) .
C27 C34 1.512(5) .
C28 C29 1.391(6) .
C29 H29 0.9500 .
C30 C31 1.487(7) .
C30 H30A 0.9900 .
C30 H30B 0.9900 .
C31 H31A 0.9800 .
C31 H31B 0.9800 .
C31 H31C 0.9800 .
C32 C33 1.520(9) .
C32 H32A 0.9900 .
C32 H32B 0.9900 .
C33 H33A 0.9800 .
C33 H33B 0.9800 .
C33 H33C 0.9800 .
C34 C35 1.512(5) .
C34 H34A 0.9900 .
C34 H34B 0.9900 .
C35 C36 1.376(5) .
C35 C40 1.386(6) .
C36 C37 1.377(5) .
C37 C38 1.397(6) .
C37 H37 0.9500 .
C38 C39 1.377(6) .
C38 C45 1.523(5) .
C39 C40 1.387(6) .
C40 H40 0.9500 .
C41 C42 1.562(12) .
C41 H41A 0.9900 .
C41 H41B 0.9900 .
C42 H42A 0.9800 .
C42 H42B 0.9800 .
C42 H42C 0.9800 .
C43 C44 1.487(10) .
C43 H43A 0.9900 .
C43 H43B 0.9900 .
C44 H44A 0.9800 .
C44 H44B 0.9800 .
C44 H44C 0.9800 .
C45 C46 1.495(6) .
C45 H45A 0.9900 .
C45 H45B 0.9900 .
C46 C47 1.371(6) .
C46 C48 1.383(7) .
C47 C48 1.399(6) 2_755
C47 H47 0.9500 .
C48 C47 1.399(6) 2_755
C49 C50 1.476(9) .
C49 H49A 0.9900 .
C49 H49B 0.9900 .
C50 H50A 0.9800 .
C50 H50B 0.9800 .
C50 H50C 0.9800 .

loop_
_platon_squeeze_void_nr
_platon_squeeze_void_average_x
_platon_squeeze_void_average_y
_platon_squeeze_void_average_z
_platon_squeeze_void_volume
_platon_squeeze_void_count_electrons
1 0.000 0.000 0.000 15.6 0.9
2 0.000 0.000 0.500 15.6 0.9
3 -0.021 0.089 0.750 407.2 78.8
4 -0.019 0.220 0.250 252.5 81.8
5 -0.018 0.281 0.750 252.0 81.2
6 -0.019 0.412 0.250 406.7 77.9
7 -0.021 0.589 0.750 407.2 78.8
8 -0.015 0.720 0.250 252.5 81.8
9 -0.020 0.781 0.750 252.0 81.2
10 -0.018 0.912 0.250 406.7 77.9
11 0.500 0.500 0.500 15.6 0.9
12 0.500 0.500 0.000 15.6 0.9
